data_2016489
loop_
_publ_author_name
'Janczak, Jan'

_publ_section_title
;
 Wave-like structure in
 3-(4,6-diamino-1,3,5-triazin-2-yl)-2-naphthonitrile
;
_journal_coeditor_code GD3192
_journal_issue 3
_journal_name_full 'Acta Crystallographica Section C'
_journal_page_first o159
_journal_page_last o161
_journal_paper_doi 10.1107/S0108270108003831
_journal_volume 64
_journal_year 2008
_chemical_formula_iupac 'C14 H10 N6'
_chemical_formula_moiety 'C14 H10 N6'
_chemical_formula_sum 'C14 H10 N6'
_chemical_formula_weight 262.28
_chemical_name_systematic
;
3-(4,6-diamino-1,3,5-triazin-2-yl)-2-naphthonitrile
;
_space_group_IT_number 15
_symmetry_cell_setting monoclinic
_symmetry_space_group_name_Hall '-C 2yc'
_symmetry_space_group_name_H-M 'C 1 2/c 1'
_atom_sites_solution_hydrogens geom
_atom_sites_solution_primary direct
_atom_sites_solution_secondary difmap
_audit_creation_method SHELXL97
_cell_angle_alpha 90.00
_cell_angle_beta 118.96(3)
_cell_angle_gamma 90.00
_cell_formula_units_Z 16
_cell_length_a 35.798(7)
_cell_length_b 7.3190(10)
_cell_length_c 21.459(4)
_cell_measurement_reflns_used 1203
_cell_measurement_temperature 295(2)
_cell_measurement_theta_max 28.0
_cell_measurement_theta_min 2.86
_cell_volume 4919(2)
_computing_cell_refinement 'CrysAlis CCD (Oxford Diffraction, 2006)'
_computing_data_collection 'CrysAlis CCD (Oxford Diffraction, 2006)'
_computing_data_reduction 'CrysAlis RED (Oxford Diffraction, 2006)'
_computing_molecular_graphics 'DIAMOND (Brandenburg & Putz, 2006)'
_computing_publication_material 'SHELXL97 (Sheldrick, 2008)'
_computing_structure_refinement 'SHELXL97 (Sheldrick, 2008)'
_computing_structure_solution 'SHELXS97 (Sheldrick, 2008)'
_diffrn_ambient_temperature 295(2)
_diffrn_detector_area_resol_mean '1024x1024 with blocks 2x2'
_diffrn_measured_fraction_theta_full 0.990
_diffrn_measured_fraction_theta_max 0.990
_diffrn_measurement_device_type 'Kuma KM-4 with CCD area-detector'
_diffrn_measurement_method \w-scan
_diffrn_radiation_monochromator graphite
_diffrn_radiation_source 'fine-focus sealed tube'
_diffrn_radiation_type MoK\a
_diffrn_radiation_wavelength 0.71073
_diffrn_reflns_av_R_equivalents 0.0341
_diffrn_reflns_av_sigmaI/netI 0.0927
_diffrn_reflns_limit_h_max 47
_diffrn_reflns_limit_h_min -46
_diffrn_reflns_limit_k_max 8
_diffrn_reflns_limit_k_min -9
_diffrn_reflns_limit_l_max 28
_diffrn_reflns_limit_l_min -27
_diffrn_reflns_number 27666
_diffrn_reflns_theta_full 28.00
_diffrn_reflns_theta_max 28.00
_diffrn_reflns_theta_min 2.86
_exptl_absorpt_coefficient_mu 0.093
_exptl_absorpt_correction_T_max 0.981
_exptl_absorpt_correction_T_min 0.974
_exptl_absorpt_correction_type analytical
_exptl_absorpt_process_details 'face-indexed (SHELXTL; Sheldrick, 2008)'
_exptl_crystal_colour colourless
_exptl_crystal_density_diffrn 1.417
_exptl_crystal_density_meas 1.41
_exptl_crystal_density_method flotation
_exptl_crystal_description paralellepiped
_exptl_crystal_F_000 2176
_exptl_crystal_size_max 0.32
_exptl_crystal_size_mid 0.26
_exptl_crystal_size_min 0.18
_refine_diff_density_max 0.230
_refine_diff_density_min -0.242
_refine_ls_extinction_coef 0.000643(13)
_refine_ls_extinction_expression Fc^*^=kFc[1+0.001xFc^2^\l^3^/sin(2\q)]^-1/4^
_refine_ls_extinction_method 'SHELXL97 (Sheldrick, 2008)'
_refine_ls_goodness_of_fit_ref 1.038
_refine_ls_hydrogen_treatment constr
_refine_ls_matrix_type full
_refine_ls_number_parameters 362
_refine_ls_number_reflns 5875
_refine_ls_number_restraints 0
_refine_ls_restrained_S_all 1.038
_refine_ls_R_factor_all 0.0839
_refine_ls_R_factor_gt 0.0450
_refine_ls_shift/su_max 0.002
_refine_ls_shift/su_mean 0.000
_refine_ls_structure_factor_coef Fsqd
_refine_ls_weighting_details 'calc w = 1/[\s^2^(Fo^2^)+(0.0055P)^2^] where P=(Fo^2^+2Fc^2^)/3'
_refine_ls_weighting_scheme calc
_refine_ls_wR_factor_gt 0.0543
_refine_ls_wR_factor_ref 0.0714
_reflns_number_gt 3357
_reflns_number_total 5875
_reflns_threshold_expression I>2\s(I)
_cod_data_source_file gd3192.cif
_cod_data_source_block I
_cod_original_sg_symbol_H-M 'C 2/c'
_cod_database_code 2016489

loop_
_symmetry_equiv_pos_as_xyz
'x, y, z'
'-x, y, -z+1/2'
'x+1/2, y+1/2, z'
'-x+1/2, y+1/2, -z+1/2'
'-x, -y, -z'
'x, -y, z-1/2'
'-x+1/2, -y+1/2, -z'
'x+1/2, -y+1/2, z-1/2'

loop_
_atom_site_type_symbol
_atom_site_label
_atom_site_fract_x
_atom_site_fract_y
_atom_site_fract_z
_atom_site_U_iso_or_equiv
_atom_site_adp_type
_atom_site_calc_flag
_atom_site_refinement_flags
_atom_site_occupancy
N N1 0.24088(5) -0.0920(2) 0.36585(8) 0.0428(4) Uani d . 1
N N2 0.16587(5) -0.0631(3) 0.32362(8) 0.0436(4) Uani d . 1
N N3 0.19370(4) -0.0352(2) 0.24293(7) 0.0409(4) Uani d . 1
N N4 0.21289(5) -0.1033(3) 0.44220(8) 0.0545(5) Uani d . 1
H H4A 0.1916 -0.0994 0.4505 0.065 Uiso calc R 1
H H4B 0.2384 -0.1183 0.4768 0.065 Uiso calc R 1
N N5 0.12212(5) -0.0133(3) 0.20440(8) 0.0590(6) Uani d . 1
H H5A 0.1005 -0.0139 0.2118 0.071 Uiso calc R 1
H H5B 0.1183 0.0032 0.1620 0.071 Uiso calc R 1
N N6 0.33079(7) 0.1134(4) 0.46499(10) 0.0747(7) Uani d . 1
C C1 0.34280(6) 0.0222(3) 0.32101(12) 0.0554(6) Uani d . 1
H H1 0.3696 0.0619 0.3557 0.066 Uiso calc R 1
C C2 0.31020(6) 0.0096(3) 0.33764(10) 0.0433(5) Uani d . 1
C C3 0.26894(5) -0.0503(3) 0.28489(9) 0.0384(4) Uani d . 1
C C4 0.26267(6) -0.0921(3) 0.21832(10) 0.0449(5) Uani d . 1
H H4 0.2357 -0.1300 0.1837 0.054 Uiso calc R 1
C C5 0.29570(7) -0.0799(3) 0.20034(11) 0.0514(6) Uani d . 1
C C6 0.28874(9) -0.1225(4) 0.13115(13) 0.0526(7) Uani d . 1
H H6 0.2617 -0.1571 0.0958 0.065 Uiso calc R 1
C C7 0.32178(13) -0.1126(5) 0.11631(19) 0.0641(11) Uani d . 1
H H7 0.3172 -0.1410 0.0709 0.089 Uiso calc R 1
C C8 0.36263(12) -0.0600(5) 0.1694(2) 0.0779(12) Uani d . 1
H H8 0.3850 -0.0552 0.1589 0.101 Uiso calc R 1
C C9 0.36997(9) -0.0161(5) 0.23543(18) 0.0669(10) Uani d . 1
H H9 0.3973 0.0193 0.2697 0.083 Uiso calc R 1
C C10 0.33665(7) -0.0233(3) 0.25343(13) 0.0567(6) Uani d . 1
C C11 0.31975(6) 0.0652(3) 0.40836(11) 0.0512(6) Uani d . 1
C C12 0.23228(5) -0.0616(3) 0.29931(9) 0.0378(4) Uani d . 1
C C13 0.20624(6) -0.0861(3) 0.37555(9) 0.0412(5) Uani d . 1
C C14 0.16155(5) -0.0379(3) 0.25874(9) 0.0416(5) Uani d . 1
N N21 0.06563(5) 0.0934(3) 0.42305(7) 0.0420(4) Uani d . 1
N N22 0.13485(4) -0.0428(2) 0.47121(7) 0.0408(4) Uani d . 1
N N23 0.10629(4) 0.0448(2) 0.54784(7) 0.0393(4) Uani d . 1
N N24 0.09287(5) 0.0056(3) 0.35111(8) 0.0593(6) Uani d . 1
H H24A 0.1127 -0.0414 0.3444 0.071 Uiso calc R 1
H H24B 0.0696 0.0440 0.3154 0.071 Uiso calc R 1
N N25 0.17220(5) -0.0912(3) 0.59144(8) 0.0514(5) Uani d . 1
H H25A 0.1922 -0.1397 0.5857 0.062 Uiso calc R 1
H H25B 0.1748 -0.0839 0.6334 0.062 Uiso calc R 1
N N26 -0.03217(6) 0.1319(4) 0.30228(9) 0.0725(7) Uani d . 1
C C21 -0.03870(6) 0.2784(3) 0.44141(10) 0.0434(5) Uani d . 1
H H21 -0.0648 0.2985 0.4008 0.052 Uiso calc R 1
C C22 -0.00531(5) 0.2085(3) 0.43414(9) 0.0387(4) Uani d . 1
C C23 0.03541(5) 0.1792(3) 0.49551(9) 0.0364(4) Uani d . 1
C C24 0.03951(6) 0.2220(3) 0.56061(9) 0.0429(5) Uani d . 1
H H24 0.0660 0.2056 0.6009 0.052 Uiso calc R 1
C C25 0.00547(6) 0.2899(3) 0.56967(9) 0.0421(5) Uani d . 1
C C26 0.00936(7) 0.3294(4) 0.63708(11) 0.0601(7) Uani d . 1
H H26 0.0353 0.3103 0.6782 0.072 Uiso calc R 1
C C27 -0.02471(8) 0.3955(4) 0.64224(13) 0.0709(8) Uani d . 1
H H27 -0.0217 0.4209 0.6869 0.085 Uiso calc R 1
C C28 -0.06406(7) 0.4255(4) 0.58130(13) 0.0627(7) Uani d . 1
H H28 -0.0869 0.4713 0.5857 0.075 Uiso calc R 1
C C29 -0.06891(7) 0.3884(3) 0.51653(12) 0.0521(6) Uani d . 1
H H29 -0.0953 0.4080 0.4764 0.062 Uiso calc R 1
C C210 -0.03451(6) 0.3201(3) 0.50836(10) 0.0407(5) Uani d . 1
C C211 -0.01620(6) 0.1632(3) 0.36179(10) 0.0492(5) Uani d . 1
C C212 0.07168(5) 0.1017(3) 0.48856(9) 0.0360(4) Uani d . 1
C C213 0.09817(5) 0.0186(3) 0.41668(9) 0.0404(5) Uani d . 1
C C214 0.13691(5) -0.0271(3) 0.53504(9) 0.0387(4) Uani d . 1

loop_
_atom_site_aniso_label
_atom_site_aniso_U_11
_atom_site_aniso_U_22
_atom_site_aniso_U_33
_atom_site_aniso_U_12
_atom_site_aniso_U_13
_atom_site_aniso_U_23
N1 0.0310(7) 0.0648(12) 0.0361(8) 0.0009(8) 0.0189(6) 0.0031(8)
N2 0.0302(7) 0.0707(13) 0.0340(8) -0.0007(8) 0.0187(6) -0.0022(8)
N3 0.0290(7) 0.0645(12) 0.0311(7) -0.0007(8) 0.0161(6) -0.0025(7)
N4 0.0368(8) 0.0960(16) 0.0352(8) 0.0048(9) 0.0209(7) 0.0075(9)
N5 0.0272(8) 0.1163(18) 0.0338(8) 0.0001(10) 0.0151(6) -0.0016(9)
N6 0.0628(12) 0.1080(19) 0.0539(12) -0.0209(13) 0.0288(10) -0.0155(12)
C1 0.0355(10) 0.0742(17) 0.0616(13) -0.0006(11) 0.0275(9) 0.0109(12)
C2 0.0320(9) 0.0559(14) 0.0445(10) 0.0039(9) 0.0205(8) 0.0086(9)
C3 0.0309(9) 0.0495(13) 0.0390(9) 0.0043(9) 0.0202(7) 0.0056(8)
C4 0.0414(10) 0.0558(14) 0.0436(10) 0.0061(10) 0.0254(8) 0.0037(9)
C5 0.0622(13) 0.0536(14) 0.0575(12) 0.0138(11) 0.0442(11) 0.0093(10)
C6 0.0677(19) 0.0524(18) 0.0571(15) 0.0132(15) 0.0424(15) 0.0089(13)
C7 0.068(3) 0.062(2) 0.066(2) 0.014(2) 0.040(2) 0.0106(19)
C8 0.079(3) 0.078(3) 0.072(3) 0.0040(19) 0.047(3) 0.0160(19)
C9 0.0660(18) 0.065(3) 0.0700(18) 0.0024(18) 0.0420(19) 0.0143(19)
C10 0.0547(12) 0.0653(16) 0.0705(14) 0.0053(12) 0.0415(11) 0.0039(12)
C11 0.0344(9) 0.0695(16) 0.0488(12) -0.0055(10) 0.0195(9) 0.0018(11)
C12 0.0309(8) 0.0513(13) 0.0345(9) -0.0007(9) 0.0186(7) -0.0016(8)
C13 0.0332(9) 0.0581(14) 0.0355(9) -0.0019(9) 0.0192(7) -0.0002(8)
C14 0.0296(8) 0.0625(14) 0.0345(9) -0.0022(9) 0.0171(7) -0.0051(9)
N21 0.0317(7) 0.0628(12) 0.0331(8) 0.0051(8) 0.0170(6) 0.0024(7)
N22 0.0300(7) 0.0641(12) 0.0311(7) 0.0018(8) 0.0170(6) 0.0022(7)
N23 0.0285(7) 0.0607(11) 0.0305(7) -0.0010(7) 0.0157(6) -0.0014(7)
N24 0.0485(8) 0.0930(17) 0.0415(8) 0.0193(10) 0.0210(7) 0.0094(9)
N25 0.0352(8) 0.0856(14) 0.0325(8) 0.0126(9) 0.0158(7) 0.0048(8)
N26 0.0426(9) 0.127(2) 0.0391(10) 0.0062(11) 0.0129(8) -0.0198(11)
C21 0.0313(9) 0.0568(14) 0.0406(10) 0.0027(9) 0.0162(8) -0.0022(9)
C22 0.0336(9) 0.0507(13) 0.0339(9) 0.0024(9) 0.0149(8) -0.0054(8)
C23 0.0292(8) 0.0458(12) 0.0358(9) -0.0033(8) 0.0171(7) -0.0020(8)
C24 0.0316(9) 0.0611(14) 0.0355(9) -0.0037(9) 0.0158(8) -0.0040(9)
C25 0.0399(10) 0.0526(13) 0.0407(10) -0.0069(9) 0.0251(8) -0.0070(9)
C26 0.0557(12) 0.084(2) 0.0476(11) -0.0083(13) 0.0277(10) -0.0130(12)
C27 0.0697(15) 0.095(2) 0.0682(14) -0.0047(15) 0.0469(13) -0.0195(14)
C28 0.0570(13) 0.0817(19) 0.0691(14) 0.0034(13) 0.0461(12) -0.0088(13)
C29 0.0427(11) 0.0630(15) 0.0589(12) 0.0033(11) 0.0312(10) -0.0033(11)
C210 0.0365(9) 0.0460(12) 0.0457(10) -0.0028(9) 0.0248(8) -0.0028(9)
C211 0.0397(9) 0.0643(17) 0.0409(11) 0.0019(10) 0.0150(8) -0.0088(10)
C212 0.0320(8) 0.0442(12) 0.0331(8) -0.0051(8) 0.0159(7) -0.0028(8)
C213 0.0356(9) 0.0524(14) 0.0381(9) 0.0109(9) 0.0204(7) 0.0020(9)
C214 0.0314(8) 0.0517(13) 0.0343(9) -0.0037(9) 0.0160(7) -0.0001(8)

loop_
_atom_type_symbol
_atom_type_description
_atom_type_scat_dispersion_real
_atom_type_scat_dispersion_imag
_atom_type_scat_source
C C 0.0033 0.0016 'International Tables Vol C Tables 4.2.6.8 and 6.1.1.4'
H H 0.0000 0.0000 'International Tables Vol C Tables 4.2.6.8 and 6.1.1.4'
N N 0.0061 0.0033 'International Tables Vol C Tables 4.2.6.8 and 6.1.1.4'

loop_
_geom_angle_atom_site_label_1
_geom_angle_atom_site_label_2
_geom_angle_atom_site_label_3
_geom_angle
_geom_angle_publ_flag
C12 N1 C13 114.13(15) y
C14 N2 C13 114.67(15) y
C12 N3 C14 113.74(15) y
C13 N4 H4A 120.0 ?
C13 N4 H4B 120.0 ?
H4A N4 H4B 120.0 ?
C14 N5 H5A 120.0 ?
C14 N5 H5B 120.0 ?
H5A N5 H5B 120.0 ?
C2 C1 C10 121.7(2) ?
C2 C1 H1 119.2 ?
C10 C1 H1 119.2 ?
C1 C2 C3 119.68(18) ?
C1 C2 C11 117.03(19) ?
C3 C2 C11 123.26(16) ?
C4 C3 C2 118.72(16) ?
C4 C3 C12 119.29(17) ?
C2 C3 C12 121.95(16) ?
C3 C4 C5 122.35(19) ?
C3 C4 H4 118.8 ?
C5 C4 H4 118.8 ?
C4 C5 C10 118.41(19) ?
C4 C5 C6 121.8(2) ?
C10 C5 C6 119.8(2) ?
C7 C6 C5 120.0(3) ?
C7 C6 H6 120.0 ?
C5 C6 H6 120.0 ?
C6 C7 C8 120.2(3) ?
C6 C7 H7 119.9 ?
C8 C7 H7 119.9 ?
C9 C8 C7 120.9(2) ?
C9 C8 H8 119.5 ?
C7 C8 H8 119.5 ?
C8 C9 C10 121.0(3) ?
C8 C9 H9 119.5 ?
C10 C9 H9 119.5 ?
C1 C10 C5 119.13(18) ?
C1 C10 C9 122.8(2) ?
C5 C10 C9 118.0(2) ?
N6 C11 C2 173.9(2) y
N1 C12 N3 126.72(16) y
N1 C12 C3 117.74(16) ?
N3 C12 C3 115.52(15) ?
N4 C13 N2 117.57(16) ?
N4 C13 N1 117.39(16) ?
N2 C13 N1 125.04(16) y
N2 C14 N5 117.86(16) ?
N2 C14 N3 125.60(16) y
N5 C14 N3 116.54(16) ?
C212 N21 C213 115.00(15) y
C214 N22 C213 114.09(15) y
C212 N23 C214 113.13(14) y
C213 N24 H24A 120.0 ?
C213 N24 H24B 120.0 ?
H24A N24 H24B 120.0 ?
C214 N25 H25A 120.0 ?
C214 N25 H25B 120.0 ?
H25A N25 H25B 120.0 ?
C22 C21 C210 121.92(17) ?
C22 C21 H21 119.0 ?
C210 C21 H21 119.0 ?
C21 C22 C23 120.29(16) ?
C21 C22 C211 114.23(16) ?
C23 C22 C211 125.43(16) ?
C24 C23 C22 117.62(16) ?
C24 C23 C212 121.48(16) ?
C22 C23 C212 120.90(15) ?
C23 C24 C25 123.21(17) ?
C23 C24 H24 118.4 ?
C25 C24 H24 118.4 ?
C24 C25 C26 123.25(18) ?
C24 C25 C210 118.50(16) ?
C26 C25 C210 118.25(18) ?
C27 C26 C25 120.4(2) ?
C27 C26 H26 119.8 ?
C25 C26 H26 119.8 ?
C26 C27 C28 120.9(2) ?
C26 C27 H27 119.5 ?
C28 C27 H27 119.5 ?
C29 C28 C27 120.2(2) ?
C29 C28 H28 119.9 ?
C27 C28 H28 119.9 ?
C28 C29 C210 121.0(2) ?
C28 C29 H29 119.5 ?
C210 C29 H29 119.5 ?
C21 C210 C25 118.43(16) ?
C21 C210 C29 122.37(18) ?
C25 C210 C29 119.19(17) ?
N26 C211 C22 167.7(2) y
N21 C212 N23 126.70(16) y
N21 C212 C23 115.11(15) ?
N23 C212 C23 118.18(15) ?
N24 C213 N22 118.44(16) ?
N24 C213 N21 116.61(16) ?
N22 C213 N21 124.95(15) y
N22 C214 N25 116.99(16) ?
N22 C214 N23 126.13(16) y
N25 C214 N23 116.87(16) ?

loop_
_geom_bond_atom_site_label_1
_geom_bond_atom_site_label_2
_geom_bond_distance
_geom_bond_publ_flag
N1 C12 1.325(2) ?
N1 C13 1.352(2) ?
N2 C14 1.337(2) ?
N2 C13 1.340(2) ?
N3 C12 1.337(2) ?
N3 C14 1.347(2) ?
N4 C13 1.337(2) ?
N4 H4A 0.8600 ?
N4 H4B 0.8600 ?
N5 C14 1.337(2) ?
N5 H5A 0.8600 ?
N5 H5B 0.8600 ?
N6 C11 1.136(3) y
C1 C2 1.378(2) ?
C1 C10 1.397(3) ?
C1 H1 0.9300 ?
C2 C3 1.425(3) y
C2 C11 1.443(3) y
C3 C4 1.369(3) ?
C3 C12 1.488(2) y
C4 C5 1.412(3) ?
C4 H4 0.9300 ?
C5 C10 1.413(3) ?
C5 C6 1.415(3) ?
C6 C7 1.366(4) ?
C6 H6 0.9300 ?
C7 C8 1.402(5) ?
C7 H7 0.9300 ?
C8 C9 1.349(4) ?
C8 H8 0.9300 ?
C9 C10 1.420(3) ?
C9 H9 0.9300 ?
N21 C212 1.316(2) ?
N21 C213 1.351(2) ?
N22 C214 1.340(2) ?
N22 C213 1.343(2) ?
N23 C212 1.341(2) ?
N23 C214 1.357(2) ?
N24 C213 1.329(2) ?
N24 H24A 0.8600 ?
N24 H24B 0.8600 ?
N25 C214 1.340(2) ?
N25 H25A 0.8600 ?
N25 H25B 0.8600 ?
N26 C211 1.141(2) y
C21 C22 1.375(2) ?
C21 C210 1.404(2) ?
C21 H21 0.9300 ?
C22 C23 1.429(2) ?
C22 C211 1.444(2) y
C23 C24 1.368(2) ?
C23 C212 1.488(2) y
C24 C25 1.412(3) ?
C24 H24 0.9300 ?
C25 C26 1.414(2) ?
C25 C210 1.414(3) ?
C26 C27 1.364(3) ?
C26 H26 0.9300 ?
C27 C28 1.398(3) ?
C27 H27 0.9300 ?
C28 C29 1.342(3) ?
C28 H28 0.9300 ?
C29 C210 1.415(3) ?
C29 H29 0.9300 ?

loop_
_geom_hbond_atom_site_label_D
_geom_hbond_atom_site_label_H
_geom_hbond_atom_site_label_A
_geom_hbond_site_symmetry_A
_geom_hbond_distance_DH
_geom_hbond_distance_HA
_geom_hbond_distance_DA
_geom_hbond_angle_DHA
_geom_hbond_publ_flag
N4 H4A N22 . 0.86 2.32 3.171(2) 172 y
N5 H5B N23 6 0.86 2.30 3.132(2) 163 y
N24 H24A N2 . 0.86 2.16 2.984(2) 161 y
N24 H24B N26 2 0.86 2.30 3.078(3) 150 y
N25 H25B N3 6_556 0.86 2.28 3.096(2) 158 y

loop_
_cod_related_entry_id
_cod_related_entry_database
_cod_related_entry_code
1 ChemSpider 24726186
